data_4331163
loop_
_publ_author_name
'Ernesto Rufino-Felipe'
'Miguel-\'Angel Mu\~noz-Hern\'andez'
'Hugo F. Saucedo-Azpeitia'
'Sara A. Cortes-Llamas'

_publ_section_title
;
 Calix[4]arenes of Aluminum and Gallium with Benzimidazolyl Ligands:
 Steric Control of the Conformation via Substitution on the Ligand
;
_journal_name_full 'Inorganic Chemistry'
_journal_page_first 12834
_journal_page_last 12840
_journal_paper_doi 10.1021/ic301718m
_journal_volume 51
_journal_year 2012
_chemical_formula_sum 'C78 H114.5 Al4 N8'
_chemical_formula_weight 1272.20
_chemical_name_systematic
; 
 ? 
;
_space_group_IT_number 14
_symmetry_cell_setting monoclinic
_symmetry_space_group_name_Hall '-P 2ybc'
_symmetry_space_group_name_H-M 'P 1 21/c 1'
_atom_sites_solution_hydrogens geom
_atom_sites_solution_primary direct
_atom_sites_solution_secondary difmap
_audit_creation_method SHELXL-97
_cell_angle_alpha 90.00
_cell_angle_beta 106.555(6)
_cell_angle_gamma 90.00
_cell_formula_units_Z 4
_cell_length_a 26.279(8)
_cell_length_b 15.391(5)
_cell_length_c 19.686(6)
_cell_measurement_temperature 100(2)
_cell_volume 7632(4)
_computing_cell_refinement 'Bruker SMART'
_computing_data_collection 'Bruker SMART'
_computing_data_reduction 'Bruker SHELXTL'
_computing_molecular_graphics 'Bruker SHELXTL'
_computing_publication_material 'Bruker SHELXTL'
_computing_structure_refinement 'SHELXL-97 (Sheldrick, 1997)'
_computing_structure_solution 'SHELXS-97 (Sheldrick, 1990)'
_diffrn_ambient_temperature 100(2)
_diffrn_measured_fraction_theta_full 0.997
_diffrn_measured_fraction_theta_max 0.997
_diffrn_measurement_device_type 'CCD area detector'
_diffrn_measurement_method 'phi and omega scans'
_diffrn_radiation_monochromator graphite
_diffrn_radiation_source 'fine-focus sealed tube'
_diffrn_radiation_type MoK\a
_diffrn_radiation_wavelength 0.71073
_diffrn_reflns_av_R_equivalents 0.2326
_diffrn_reflns_av_sigmaI/netI 0.1801
_diffrn_reflns_limit_h_max 28
_diffrn_reflns_limit_h_min -31
_diffrn_reflns_limit_k_max 18
_diffrn_reflns_limit_k_min -18
_diffrn_reflns_limit_l_max 23
_diffrn_reflns_limit_l_min -17
_diffrn_reflns_number 43567
_diffrn_reflns_theta_full 24.99
_diffrn_reflns_theta_max 24.99
_diffrn_reflns_theta_min 1.55
_exptl_absorpt_coefficient_mu 0.107
_exptl_absorpt_correction_T_max 0.9800
_exptl_absorpt_correction_T_min 0.9656
_exptl_crystal_colour rectangular
_exptl_crystal_density_diffrn 1.107
_exptl_crystal_description colorless
_exptl_crystal_F_000 2762
_exptl_crystal_size_max 0.33
_exptl_crystal_size_mid 0.27
_exptl_crystal_size_min 0.19
_refine_diff_density_max 0.610
_refine_diff_density_min -0.431
_refine_diff_density_rms 0.067
_refine_ls_extinction_method none
_refine_ls_goodness_of_fit_ref 0.916
_refine_ls_hydrogen_treatment constr
_refine_ls_matrix_type full
_refine_ls_number_parameters 881
_refine_ls_number_reflns 13399
_refine_ls_number_restraints 433
_refine_ls_restrained_S_all 0.938
_refine_ls_R_factor_all 0.1244
_refine_ls_R_factor_gt 0.0753
_refine_ls_shift/su_max 0.000
_refine_ls_shift/su_mean 0.000
_refine_ls_structure_factor_coef Fsqd
_refine_ls_weighting_details 'calc w=1/[\s^2^(Fo^2^)+(0.0580P)^2^+0.0000P] where P=(Fo^2^+2Fc^2^)/3'
_refine_ls_weighting_scheme calc
_refine_ls_wR_factor_gt 0.1678
_refine_ls_wR_factor_ref 0.1907
_reflns_number_gt 7601
_reflns_number_total 13399
_reflns_threshold_expression >2sigma(I)
_cod_data_source_file ic301718m_si_002_2.cif
_cod_data_source_block Complex_7
_cod_original_formula_sum 'C78 H114.50 Al4 N8'
_cod_database_code 4331163

loop_
_symmetry_equiv_pos_as_xyz
'x, y, z'
'-x, y+1/2, -z+1/2'
'-x, -y, -z'
'x, -y-1/2, z-1/2'

loop_
_atom_site_label
_atom_site_type_symbol
_atom_site_fract_x
_atom_site_fract_y
_atom_site_fract_z
_atom_site_U_iso_or_equiv
_atom_site_adp_type
_atom_site_occupancy
_atom_site_symmetry_multiplicity
_atom_site_calc_flag
_atom_site_refinement_flags
_atom_site_disorder_assembly
_atom_site_disorder_group
Al1 Al 0.33185(4) 0.79113(7) 0.14039(6) 0.0304(3) Uani 1 1 d . . .
Al2 Al 0.15431(4) 0.68454(7) -0.10447(6) 0.0268(3) Uani 1 1 d . . .
Al3 Al 0.16217(4) 0.33316(7) 0.01798(6) 0.0254(3) Uani 1 1 d . . .
Al4 Al 0.36685(4) 0.42346(7) 0.22689(6) 0.0306(3) Uani 1 1 d . . .
N1 N 0.25928(11) 0.77323(17) 0.08130(16) 0.0261(7) Uani 1 1 d . . .
N2 N 0.19126(11) 0.73656(17) -0.01388(15) 0.0246(7) Uani 1 1 d . . .
N3 N 0.17623(10) 0.56362(17) -0.08471(15) 0.0244(7) Uani 1 1 d . . .
N4 N 0.17281(11) 0.42622(18) -0.04418(15) 0.0248(7) Uani 1 1 d . . .
N5 N 0.21243(11) 0.36810(17) 0.10753(15) 0.0253(7) Uani 1 1 d . . .
N6 N 0.29115(11) 0.39789(18) 0.18799(16) 0.0286(7) Uani 1 1 d . . .
N7 N 0.37154(10) 0.53093(18) 0.17563(15) 0.0240(7) Uani 1 1 d . . .
N8 N 0.36068(11) 0.67374(17) 0.14676(16) 0.0253(7) Uani 1 1 d . . .
C1 C 0.28066(15) 0.6801(3) -0.0111(2) 0.0398(5) Uani 1 1 d . . .
H1A H 0.2846 0.6211 0.0083 0.060 Uiso 1 1 calc R . .
H1B H 0.3154 0.7088 0.0012 0.060 Uiso 1 1 calc R . .
H1C H 0.2662 0.6775 -0.0628 0.060 Uiso 1 1 calc R . .
C2 C 0.24373(13) 0.7305(2) 0.0193(2) 0.0270(8) Uani 1 1 d . . .
C3 C 0.21266(13) 0.8119(2) 0.0896(2) 0.0246(8) Uani 1 1 d . . .
C4 C 0.20502(14) 0.8653(2) 0.1429(2) 0.0293(9) Uani 1 1 d . . .
H4 H 0.2338 0.8823 0.1821 0.035 Uiso 1 1 calc R . .
C5 C 0.15384(15) 0.8925(2) 0.1363(2) 0.0345(10) Uani 1 1 d . . .
H5 H 0.1471 0.9281 0.1722 0.041 Uiso 1 1 calc R . .
C6 C 0.11213(15) 0.8692(2) 0.0787(2) 0.0397(11) Uani 1 1 d . . .
H6 H 0.0775 0.8894 0.0761 0.048 Uiso 1 1 calc R . .
C7 C 0.11925(14) 0.8172(2) 0.0247(2) 0.0326(10) Uani 1 1 d . . .
H7 H 0.0904 0.8015 -0.0148 0.039 Uiso 1 1 calc R . .
C8 C 0.17106(14) 0.7890(2) 0.0314(2) 0.0274(9) Uani 1 1 d . . .
C9 C 0.13963(15) 0.5450(3) 0.0177(2) 0.0398(5) Uani 1 1 d . . .
H9A H 0.1480 0.6068 0.0258 0.060 Uiso 1 1 calc R . .
H9B H 0.1543 0.5128 0.0620 0.060 Uiso 1 1 calc R . .
H9C H 0.1010 0.5373 0.0018 0.060 Uiso 1 1 calc R . .
C10 C 0.16320(13) 0.5115(2) -0.03743(19) 0.0244(8) Uani 1 1 d . . .
C11 C 0.19725(13) 0.5067(2) -0.12586(18) 0.0240(8) Uani 1 1 d . . .
C12 C 0.21989(13) 0.5238(2) -0.18095(19) 0.0284(9) Uani 1 1 d . . .
H12 H 0.2234 0.5816 -0.1962 0.034 Uiso 1 1 calc R . .
C13 C 0.23685(14) 0.4539(2) -0.2121(2) 0.0308(9) Uani 1 1 d . . .
H13 H 0.2518 0.4636 -0.2500 0.037 Uiso 1 1 calc R . .
C14 C 0.23277(14) 0.3696(2) -0.18957(19) 0.0307(9) Uani 1 1 d . . .
H14 H 0.2447 0.3230 -0.2127 0.037 Uiso 1 1 calc R . .
C15 C 0.21179(14) 0.3518(2) -0.13417(19) 0.0293(9) Uani 1 1 d . . .
H15 H 0.2091 0.2940 -0.1187 0.035 Uiso 1 1 calc R . .
C16 C 0.19467(13) 0.4222(2) -0.10197(18) 0.0241(8) Uani 1 1 d . . .
C17 C 0.29030(15) 0.3907(3) 0.0609(2) 0.0398(5) Uani 1 1 d . . .
H17A H 0.2826 0.4472 0.0373 0.060 Uiso 1 1 calc R . .
H17B H 0.2764 0.3442 0.0266 0.060 Uiso 1 1 calc R . .
H17C H 0.3288 0.3838 0.0805 0.060 Uiso 1 1 calc R . .
C18 C 0.26444(13) 0.3858(2) 0.11968(19) 0.0274(8) Uani 1 1 d . . .
C19 C 0.20456(13) 0.3690(2) 0.17529(19) 0.0240(8) Uani 1 1 d . . .
C20 C 0.15895(13) 0.3548(2) 0.19718(19) 0.0260(8) Uani 1 1 d . . .
H20 H 0.1257 0.3424 0.1640 0.031 Uiso 1 1 calc R . .
C21 C 0.16432(14) 0.3594(2) 0.26860(19) 0.0291(9) Uani 1 1 d . . .
H21 H 0.1339 0.3504 0.2848 0.035 Uiso 1 1 calc R . .
C22 C 0.21313(14) 0.3770(2) 0.3183(2) 0.0290(9) Uani 1 1 d . . .
H22 H 0.2152 0.3791 0.3673 0.035 Uiso 1 1 calc R . .
C23 C 0.25853(14) 0.3913(2) 0.29718(19) 0.0283(9) Uani 1 1 d . . .
H23 H 0.2918 0.4033 0.3306 0.034 Uiso 1 1 calc R . .
C24 C 0.25312(14) 0.3872(2) 0.22500(19) 0.0261(8) Uani 1 1 d . . .
C25 C 0.29115(14) 0.6043(3) 0.1916(2) 0.0398(5) Uani 1 1 d . . .
H25A H 0.2834 0.6640 0.2029 0.060 Uiso 1 1 calc R . .
H25B H 0.2948 0.5673 0.2332 0.060 Uiso 1 1 calc R . .
H25C H 0.2620 0.5827 0.1521 0.060 Uiso 1 1 calc R . .
C26 C 0.34201(13) 0.6028(2) 0.17093(19) 0.0280(9) Uani 1 1 d . . .
C27 C 0.41441(13) 0.5584(2) 0.15170(19) 0.0259(8) Uani 1 1 d U . .
C28 C 0.45845(18) 0.5125(3) 0.1464(3) 0.0610(15) Uani 1 1 d U . .
H28 H 0.4635 0.4530 0.1595 0.073 Uiso 1 1 calc R . .
C29 C 0.4949(2) 0.5579(3) 0.1210(3) 0.090(2) Uani 1 1 d U . .
H29 H 0.5253 0.5284 0.1159 0.108 Uiso 1 1 calc R . .
C30 C 0.48807(17) 0.6452(3) 0.1028(3) 0.0666(16) Uani 1 1 d U . .
H30 H 0.5139 0.6738 0.0855 0.080 Uiso 1 1 calc R . .
C31 C 0.44503(14) 0.6907(2) 0.1093(2) 0.0375(10) Uani 1 1 d U . .
H31 H 0.4407 0.7507 0.0976 0.045 Uiso 1 1 calc R . .
C32 C 0.40772(12) 0.6460(2) 0.13385(18) 0.0242(8) Uani 1 1 d U . .
C33 C 0.33246(16) 0.8200(3) 0.2393(2) 0.0469(11) Uani 1 1 d U . .
H33A H 0.3286 0.8837 0.2428 0.056 Uiso 1 1 calc R . .
H33B H 0.3012 0.7926 0.2490 0.056 Uiso 1 1 calc R . .
C34 C 0.38257(18) 0.7912(3) 0.2969(2) 0.0542(12) Uani 1 1 d U . .
H34 H 0.3878 0.7278 0.2901 0.065 Uiso 1 1 calc R . .
C35 C 0.3761(2) 0.8033(4) 0.3712(3) 0.103(2) Uani 1 1 d U . .
H35A H 0.4083 0.7833 0.4067 0.155 Uiso 1 1 calc R . .
H35B H 0.3456 0.7694 0.3755 0.155 Uiso 1 1 calc R . .
H35C H 0.3703 0.8649 0.3791 0.155 Uiso 1 1 calc R . .
C36 C 0.43125(19) 0.8387(4) 0.2893(3) 0.0754(16) Uani 1 1 d U . .
H36A H 0.4257 0.9015 0.2911 0.113 Uiso 1 1 calc R . .
H36B H 0.4372 0.8234 0.2438 0.113 Uiso 1 1 calc R . .
H36C H 0.4623 0.8219 0.3281 0.113 Uiso 1 1 calc R . .
C37 C 0.36504(17) 0.8666(2) 0.0844(2) 0.0435(11) Uani 1 1 d . B .
H37A H 0.4009 0.8820 0.1146 0.052 Uiso 1 1 calc R . .
H37B H 0.3698 0.8318 0.0443 0.052 Uiso 1 1 calc R . .
C38 C 0.3369(3) 0.9509(3) 0.0540(3) 0.0813(19) Uani 1 1 d D . .
H38 H 0.3004 0.9298 0.0287 0.098 Uiso 1 1 calc R A 1
C39 C 0.3266(2) 1.0076(3) 0.1106(3) 0.0637(12) Uani 1 1 d . B .
H39A H 0.3600 1.0179 0.1476 0.096 Uiso 1 1 calc R . .
H39B H 0.3013 0.9788 0.1314 0.096 Uiso 1 1 calc R . .
H39C H 0.3118 1.0633 0.0899 0.096 Uiso 1 1 calc R . .
C40 C 0.3470(5) 1.0021(6) 0.0078(6) 0.0637(12) Uani 0.440(4) 1 d PD B 1
H40A H 0.3376 0.9734 -0.0385 0.096 Uiso 0.440(4) 1 calc PR B 1
H40B H 0.3849 1.0164 0.0221 0.096 Uiso 0.440(4) 1 calc PR B 1
H40C H 0.3262 1.0556 0.0048 0.096 Uiso 0.440(4) 1 calc PR B 1
C40A C 0.3009(3) 0.9395(5) -0.0164(5) 0.0637(12) Uani 0.560(4) 1 d PD B 2
H40D H 0.2946 0.9957 -0.0407 0.096 Uiso 0.560(4) 1 calc PR B 2
H40E H 0.2672 0.9157 -0.0129 0.096 Uiso 0.560(4) 1 calc PR B 2
H40F H 0.3167 0.8993 -0.0434 0.096 Uiso 0.560(4) 1 calc PR B 2
C41 C 0.18025(14) 0.7369(2) -0.1801(2) 0.0336(9) Uani 1 1 d . B .
H41A H 0.2194 0.7422 -0.1631 0.040 Uiso 1 1 calc R . .
H41B H 0.1714 0.6978 -0.2218 0.040 Uiso 1 1 calc R . .
C42 C 0.1562(2) 0.8267(2) -0.2029(2) 0.0577(14) Uani 1 1 d . . .
H42 H 0.1211 0.8373 -0.1940 0.069 Uiso 1 1 calc R B 1
C43 C 0.15989(19) 0.8568(3) -0.2735(2) 0.0564(10) Uani 1 1 d . B .
H43A H 0.1449 0.9154 -0.2830 0.085 Uiso 1 1 calc R . .
H43B H 0.1400 0.8171 -0.3104 0.085 Uiso 1 1 calc R . .
H43C H 0.1972 0.8578 -0.2735 0.085 Uiso 1 1 calc R . .
C44 C 0.2081(4) 0.8821(6) -0.1483(6) 0.0564(10) Uani 0.440(4) 1 d P B 1
H44A H 0.2409 0.8670 -0.1598 0.085 Uiso 0.440(4) 1 calc PR B 1
H44B H 0.2115 0.8665 -0.0989 0.085 Uiso 0.440(4) 1 calc PR B 1
H44C H 0.2017 0.9447 -0.1547 0.085 Uiso 0.440(4) 1 calc PR B 1
C44A C 0.1633(3) 0.9003(5) -0.1498(5) 0.0564(10) Uani 0.560(4) 1 d P B 2
H44D H 0.2012 0.9131 -0.1301 0.085 Uiso 0.560(4) 1 calc PR B 2
H44E H 0.1484 0.8832 -0.1115 0.085 Uiso 0.560(4) 1 calc PR B 2
H44F H 0.1448 0.9521 -0.1735 0.085 Uiso 0.560(4) 1 calc PR B 2
C45 C 0.07711(13) 0.6847(2) -0.1186(2) 0.0310(9) Uani 1 1 d . . .
H45A H 0.0704 0.6735 -0.0724 0.037 Uiso 1 1 calc R . .
H45B H 0.0634 0.7435 -0.1342 0.037 Uiso 1 1 calc R . .
C46 C 0.04500(14) 0.6179(2) -0.1730(2) 0.0368(10) Uani 1 1 d . . .
H46 H 0.0593 0.5589 -0.1569 0.044 Uiso 1 1 calc R . .
C47 C 0.0521(2) 0.6330(3) -0.2457(3) 0.0709(15) Uani 1 1 d . . .
H47A H 0.0293 0.5929 -0.2797 0.106 Uiso 1 1 calc R . .
H47B H 0.0893 0.6229 -0.2440 0.106 Uiso 1 1 calc R . .
H47C H 0.0423 0.6930 -0.2605 0.106 Uiso 1 1 calc R . .
C48 C -0.01362(15) 0.6184(3) -0.1767(3) 0.0597(13) Uani 1 1 d . . .
H48A H -0.0287 0.6758 -0.1922 0.089 Uiso 1 1 calc R . .
H48B H -0.0176 0.6054 -0.1298 0.089 Uiso 1 1 calc R . .
H48C H -0.0323 0.5743 -0.2106 0.089 Uiso 1 1 calc R . .
C49 C 0.08771(14) 0.3408(2) 0.0215(2) 0.0320(9) Uani 1 1 d . . .
H49A H 0.0805 0.2908 0.0490 0.038 Uiso 1 1 calc R . .
H49B H 0.0837 0.3944 0.0473 0.038 Uiso 1 1 calc R . .
C50 C 0.04565(15) 0.3416(3) -0.0519(2) 0.0492(12) Uani 1 1 d . . .
H50 H 0.0575 0.3833 -0.0832 0.059 Uiso 1 1 calc R . .
C51 C 0.0403(2) 0.2538(4) -0.0855(3) 0.0821(18) Uani 1 1 d . . .
H51A H 0.0285 0.2121 -0.0555 0.123 Uiso 1 1 calc R . .
H51B H 0.0748 0.2355 -0.0906 0.123 Uiso 1 1 calc R . .
H51C H 0.0142 0.2562 -0.1323 0.123 Uiso 1 1 calc R . .
C52 C -0.00885(17) 0.3715(4) -0.0460(3) 0.0811(18) Uani 1 1 d . . .
H52A H -0.0336 0.3770 -0.0936 0.122 Uiso 1 1 calc R . .
H52B H -0.0051 0.4279 -0.0220 0.122 Uiso 1 1 calc R . .
H52C H -0.0225 0.3287 -0.0188 0.122 Uiso 1 1 calc R . .
C53 C 0.18365(14) 0.2196(2) -0.01068(19) 0.0305(9) Uani 1 1 d . . .
H53A H 0.1679 0.2129 -0.0624 0.037 Uiso 1 1 calc R . .
H53B H 0.2227 0.2193 -0.0012 0.037 Uiso 1 1 calc R . .
C54 C 0.16757(15) 0.1404(2) 0.0266(2) 0.0340(9) Uani 1 1 d . . .
H54 H 0.1285 0.1442 0.0200 0.041 Uiso 1 1 calc R . .
C55 C 0.1783(2) 0.0552(2) -0.0060(2) 0.0569(13) Uani 1 1 d . . .
H55A H 0.2159 0.0519 -0.0039 0.085 Uiso 1 1 calc R . .
H55B H 0.1566 0.0523 -0.0555 0.085 Uiso 1 1 calc R . .
H55C H 0.1693 0.0065 0.0205 0.085 Uiso 1 1 calc R . .
C56 C 0.19494(17) 0.1415(2) 0.1055(2) 0.0402(10) Uani 1 1 d . . .
H56A H 0.1853 0.0891 0.1273 0.060 Uiso 1 1 calc R . .
H56B H 0.1837 0.1930 0.1267 0.060 Uiso 1 1 calc R . .
H56C H 0.2335 0.1431 0.1136 0.060 Uiso 1 1 calc R . .
C57 C 0.40664(15) 0.3262(2) 0.2017(2) 0.0428(11) Uani 1 1 d U . .
H57A H 0.3950 0.3198 0.1495 0.051 Uiso 1 1 calc R . .
H57B H 0.4447 0.3424 0.2153 0.051 Uiso 1 1 calc R . .
C58 C 0.4020(3) 0.2397(3) 0.2335(6) 0.153(4) Uani 1 1 d U . .
H58 H 0.4242 0.2515 0.2831 0.184 Uiso 1 1 calc R . .
C59 C 0.3580(3) 0.2093(3) 0.2481(4) 0.100(2) Uani 1 1 d U . .
H59A H 0.3430 0.2549 0.2714 0.120 Uiso 1 1 calc R . .
H59B H 0.3674 0.1588 0.2796 0.120 Uiso 1 1 calc R . .
H59C H 0.3318 0.1920 0.2039 0.34(8) Uiso 1 1 calc R . .
C60 C 0.4375(2) 0.1705(3) 0.2129(4) 0.115(3) Uani 1 1 d U . .
H60A H 0.4344 0.1155 0.2366 0.173 Uiso 1 1 calc R . .
H60B H 0.4745 0.1900 0.2277 0.173 Uiso 1 1 calc R . .
H60C H 0.4260 0.1619 0.1615 0.173 Uiso 1 1 calc R . .
C61 C 0.38523(14) 0.4650(3) 0.3262(2) 0.0383(10) Uani 1 1 d . . .
H61A H 0.3560 0.5022 0.3317 0.046 Uiso 1 1 calc R . .
H61B H 0.3875 0.4141 0.3577 0.046 Uiso 1 1 calc R . .
C62 C 0.43721(17) 0.5161(3) 0.3512(2) 0.0567(13) Uani 1 1 d . . .
H62 H 0.4368 0.5616 0.3148 0.068 Uiso 1 1 calc R . .
C63 C 0.48484(19) 0.4580(4) 0.3566(3) 0.099(2) Uani 1 1 d . . .
H63A H 0.5173 0.4930 0.3698 0.149 Uiso 1 1 calc R . .
H63B H 0.4813 0.4300 0.3108 0.149 Uiso 1 1 calc R . .
H63C H 0.4867 0.4135 0.3928 0.149 Uiso 1 1 calc R . .
C64 C 0.44309(19) 0.5615(3) 0.4208(3) 0.0694(15) Uani 1 1 d . . .
H64A H 0.4425 0.5185 0.4572 0.104 Uiso 1 1 calc R . .
H64B H 0.4137 0.6026 0.4157 0.104 Uiso 1 1 calc R . .
H64C H 0.4769 0.5931 0.4347 0.104 Uiso 1 1 calc R . .
C65 C 0.0105(2) 0.0675(3) 0.1232(3) 0.0706(14) Uani 1 1 d DU . .
C66 C 0.06086(19) 0.0967(3) 0.1372(3) 0.0681(14) Uani 1 1 d DU . .
H66 H 0.0779 0.0953 0.1006 0.082 Uiso 1 1 calc R . .
C67 C 0.0888(2) 0.1290(3) 0.2041(3) 0.0746(15) Uani 1 1 d DU . .
H67 H 0.1247 0.1469 0.2131 0.090 Uiso 1 1 calc R . .
C68 C 0.0643(2) 0.1344(4) 0.2555(3) 0.0874(17) Uani 1 1 d DU . .
H68 H 0.0822 0.1580 0.3006 0.105 Uiso 1 1 calc R . .
C69 C 0.0109(2) 0.1041(4) 0.2408(3) 0.0921(19) Uani 1 1 d DU . .
H69 H -0.0064 0.1070 0.2770 0.110 Uiso 1 1 calc R . .
C70 C -0.0155(2) 0.0715(3) 0.1768(3) 0.0723(15) Uani 1 1 d DU . .
C71 C -0.0194(4) 0.0281(6) 0.0630(4) 0.070(3) Uani 0.50 1 d PDU . .
H71A H -0.0089 0.0499 0.0222 0.106 Uiso 0.50 1 calc PR . .
H71B H -0.0570 0.0409 0.0565 0.106 Uiso 0.50 1 calc PR . .
H71C H -0.0137 -0.0349 0.0670 0.106 Uiso 0.50 1 calc PR . .
C71A C -0.0685(4) 0.0294(6) 0.1545(6) 0.082(3) Uani 0.50 1 d PDU . .
H71D H -0.0809 0.0184 0.1962 0.123 Uiso 0.50 1 calc PR . .
H71F H -0.0659 -0.0258 0.1308 0.123 Uiso 0.50 1 calc PR . .
H71G H -0.0937 0.0677 0.1217 0.123 Uiso 0.50 1 calc PR . .
C72 C 0.4043(3) 0.4028(5) 0.9752(4) 0.031(2) Uani 0.440(4) 1 d PDU B 1
C73 C 0.4504(3) 0.3662(5) 1.0190(5) 0.033(2) Uani 0.440(4) 1 d PDU B 1
H73 H 0.4783 0.4028 1.0450 0.040 Uiso 0.440(4) 1 calc PR B 1
C74 C 0.4561(4) 0.2759(6) 1.0251(5) 0.038(3) Uani 0.440(4) 1 d PDU B 1
H74 H 0.4877 0.2516 1.0553 0.046 Uiso 0.440(4) 1 calc PR B 1
C75 C 0.4159(4) 0.2221(6) 0.9874(5) 0.047(3) Uani 0.440(4) 1 d PDU B 1
H75 H 0.4195 0.1608 0.9923 0.056 Uiso 0.440(4) 1 calc PR B 1
C76 C 0.3702(4) 0.2577(7) 0.9423(6) 0.057(4) Uani 0.440(4) 1 d PDU B 1
H76 H 0.3428 0.2208 0.9153 0.068 Uiso 0.440(4) 1 calc PR B 1
C77 C 0.3643(4) 0.3474(6) 0.9365(5) 0.043(3) Uani 0.440(4) 1 d PDU B 1
H77 H 0.3328 0.3713 0.9059 0.051 Uiso 0.440(4) 1 calc PR B 1
C78 C 0.3980(4) 0.4959(5) 0.9678(5) 0.047(3) Uani 0.440(4) 1 d PDU B 1
H78A H 0.3809 0.5104 0.9180 0.070 Uiso 0.440(4) 1 calc PR B 1
H78B H 0.4329 0.5238 0.9833 0.070 Uiso 0.440(4) 1 calc PR B 1
H78C H 0.3759 0.5167 0.9970 0.070 Uiso 0.440(4) 1 calc PR B 1
C72A C 0.3832(3) 0.3447(5) 0.9695(4) 0.0414(16) Uani 0.560(4) 1 d PDU B 2
C73A C 0.4335(3) 0.3280(5) 1.0178(4) 0.0414(16) Uani 0.560(4) 1 d PDU B 2
H73A H 0.4585 0.3737 1.0326 0.050 Uiso 0.560(4) 1 calc PR B 2
C74A C 0.4460(3) 0.2449(5) 1.0433(5) 0.041(2) Uani 0.560(4) 1 d PDU B 2
H74A H 0.4801 0.2346 1.0753 0.049 Uiso 0.560(4) 1 calc PR B 2
C75A C 0.4114(3) 0.1765(5) 1.0244(4) 0.048(2) Uani 0.560(4) 1 d PDU B 2
H75A H 0.4213 0.1201 1.0432 0.057 Uiso 0.560(4) 1 calc PR B 2
C76A C 0.3611(3) 0.1912(5) 0.9768(4) 0.049(2) Uani 0.560(4) 1 d PDU B 2
C77A C 0.3487(3) 0.2747(5) 0.9499(5) 0.043(2) Uani 0.560(4) 1 d PDU B 2
H77A H 0.3151 0.2843 0.9167 0.051 Uiso 0.560(4) 1 calc PR B 2
C78A C 0.3692(4) 0.4307(5) 0.9403(5) 0.060(2) Uani 0.560(4) 1 d PDU B 2
H78D H 0.3831 0.4391 0.8996 0.090 Uiso 0.560(4) 1 calc PR B 2
H78E H 0.3845 0.4744 0.9765 0.090 Uiso 0.560(4) 1 calc PR B 2
H78F H 0.3305 0.4367 0.9250 0.090 Uiso 0.560(4) 1 calc PR B 2

loop_
_atom_site_aniso_label
_atom_site_aniso_U_11
_atom_site_aniso_U_22
_atom_site_aniso_U_33
_atom_site_aniso_U_23
_atom_site_aniso_U_13
_atom_site_aniso_U_12
Al1 0.0231(6) 0.0349(6) 0.0349(7) -0.0014(5) 0.0111(5) 0.0065(5)
Al2 0.0178(6) 0.0299(6) 0.0358(7) 0.0097(5) 0.0126(5) 0.0013(4)
Al3 0.0194(6) 0.0306(6) 0.0266(6) 0.0046(5) 0.0074(5) -0.0069(4)
Al4 0.0159(6) 0.0367(7) 0.0375(7) 0.0058(5) 0.0046(5) -0.0064(5)
N1 0.0197(16) 0.0294(16) 0.0338(19) 0.0008(14) 0.0152(14) 0.0042(12)
N2 0.0183(16) 0.0242(16) 0.0363(19) 0.0062(14) 0.0158(14) 0.0040(12)
N3 0.0174(16) 0.0284(16) 0.0302(18) 0.0101(14) 0.0114(14) 0.0018(12)
N4 0.0174(16) 0.0327(17) 0.0261(17) 0.0027(13) 0.0089(13) -0.0049(12)
N5 0.0182(16) 0.0318(17) 0.0268(17) 0.0047(14) 0.0078(13) -0.0065(12)
N6 0.0170(16) 0.0383(18) 0.0309(19) 0.0057(15) 0.0075(14) -0.0076(13)
N7 0.0116(15) 0.0355(17) 0.0281(17) -0.0015(14) 0.0107(13) -0.0027(12)
N8 0.0161(16) 0.0307(16) 0.0335(18) 0.0024(14) 0.0139(14) 0.0032(12)
C1 0.0237(11) 0.0521(13) 0.0500(14) 0.0086(11) 0.0210(10) 0.0014(9)
C2 0.020(2) 0.0256(19) 0.041(2) 0.0052(17) 0.0185(18) 0.0016(15)
C3 0.0184(19) 0.0235(19) 0.038(2) 0.0082(17) 0.0173(18) 0.0051(14)
C4 0.029(2) 0.027(2) 0.038(2) 0.0060(17) 0.0198(18) 0.0037(16)
C5 0.034(2) 0.029(2) 0.051(3) 0.0009(19) 0.030(2) 0.0042(17)
C6 0.026(2) 0.026(2) 0.076(3) 0.001(2) 0.029(2) 0.0087(16)
C7 0.018(2) 0.0227(19) 0.060(3) 0.0031(19) 0.0169(19) 0.0021(15)
C8 0.027(2) 0.0190(18) 0.043(2) 0.0068(17) 0.0221(19) 0.0031(15)
C9 0.0237(11) 0.0521(13) 0.0500(14) 0.0086(11) 0.0210(10) 0.0014(9)
C10 0.0141(18) 0.027(2) 0.033(2) 0.0067(16) 0.0087(16) -0.0007(14)
C11 0.0148(18) 0.030(2) 0.028(2) 0.0066(16) 0.0069(16) 0.0026(14)
C12 0.021(2) 0.031(2) 0.036(2) 0.0122(18) 0.0134(17) 0.0037(15)
C13 0.027(2) 0.038(2) 0.032(2) 0.0060(18) 0.0155(18) 0.0020(16)
C14 0.033(2) 0.033(2) 0.031(2) 0.0027(17) 0.0154(18) 0.0006(16)
C15 0.034(2) 0.024(2) 0.029(2) 0.0020(17) 0.0072(18) -0.0050(16)
C16 0.0160(18) 0.033(2) 0.024(2) 0.0047(16) 0.0061(16) -0.0046(15)
C17 0.0237(11) 0.0521(13) 0.0500(14) 0.0086(11) 0.0210(10) 0.0014(9)
C18 0.019(2) 0.036(2) 0.028(2) 0.0060(17) 0.0077(17) -0.0070(16)
C19 0.023(2) 0.0203(18) 0.029(2) 0.0019(16) 0.0079(17) -0.0042(14)
C20 0.0156(19) 0.030(2) 0.031(2) 0.0005(17) 0.0049(16) -0.0031(14)
C21 0.024(2) 0.030(2) 0.037(2) -0.0012(18) 0.0158(18) -0.0018(16)
C22 0.031(2) 0.028(2) 0.029(2) -0.0034(17) 0.0097(18) -0.0007(16)
C23 0.022(2) 0.031(2) 0.031(2) -0.0019(17) 0.0051(17) -0.0073(15)
C24 0.026(2) 0.0246(19) 0.030(2) 0.0023(16) 0.0118(17) -0.0064(15)
C25 0.0237(11) 0.0521(13) 0.0500(14) 0.0086(11) 0.0210(10) 0.0014(9)
C26 0.0185(19) 0.036(2) 0.034(2) 0.0057(18) 0.0148(17) 0.0025(16)
C27 0.0162(19) 0.032(2) 0.035(2) -0.0012(17) 0.0171(17) -0.0021(15)
C28 0.059(3) 0.047(3) 0.103(4) 0.022(3) 0.065(3) 0.021(2)
C29 0.065(4) 0.077(3) 0.166(6) 0.057(4) 0.095(4) 0.039(3)
C30 0.036(3) 0.072(3) 0.113(4) 0.042(3) 0.055(3) 0.015(2)
C31 0.026(2) 0.041(2) 0.051(3) 0.010(2) 0.020(2) -0.0006(17)
C32 0.0113(18) 0.033(2) 0.030(2) -0.0025(16) 0.0096(16) -0.0024(14)
C33 0.037(2) 0.064(3) 0.037(2) -0.003(2) 0.006(2) 0.027(2)
C34 0.049(3) 0.080(3) 0.033(2) 0.000(2) 0.012(2) 0.027(2)
C35 0.090(5) 0.184(6) 0.033(3) 0.000(4) 0.014(3) 0.072(4)
C36 0.046(3) 0.106(4) 0.059(3) -0.002(3) -0.009(3) -0.002(3)
C37 0.050(3) 0.033(2) 0.046(3) -0.005(2) 0.012(2) -0.0032(19)
C38 0.124(5) 0.034(3) 0.060(4) 0.000(3) -0.016(3) 0.019(3)
C39 0.062(3) 0.040(2) 0.089(3) 0.004(2) 0.021(2) 0.0067(19)
C40 0.062(3) 0.040(2) 0.089(3) 0.004(2) 0.021(2) 0.0067(19)
C40A 0.062(3) 0.040(2) 0.089(3) 0.004(2) 0.021(2) 0.0067(19)
C41 0.025(2) 0.039(2) 0.041(2) 0.0120(19) 0.0152(19) -0.0012(17)
C42 0.104(4) 0.026(2) 0.064(3) 0.009(2) 0.058(3) 0.000(2)
C43 0.062(3) 0.044(2) 0.071(3) 0.021(2) 0.032(2) 0.0090(19)
C44 0.062(3) 0.044(2) 0.071(3) 0.021(2) 0.032(2) 0.0090(19)
C44A 0.062(3) 0.044(2) 0.071(3) 0.021(2) 0.032(2) 0.0090(19)
C45 0.019(2) 0.035(2) 0.040(2) 0.0056(18) 0.0095(18) 0.0014(16)
C46 0.020(2) 0.036(2) 0.056(3) 0.001(2) 0.014(2) -0.0036(16)
C47 0.068(4) 0.080(4) 0.065(4) -0.022(3) 0.020(3) -0.039(3)
C48 0.020(2) 0.081(3) 0.078(4) -0.019(3) 0.014(2) -0.009(2)
C49 0.022(2) 0.041(2) 0.032(2) 0.0078(18) 0.0064(17) -0.0089(16)
C50 0.018(2) 0.090(4) 0.038(3) 0.005(2) 0.0064(19) -0.013(2)
C51 0.053(3) 0.111(5) 0.065(4) -0.012(3) -0.012(3) -0.022(3)
C52 0.021(3) 0.148(5) 0.069(4) 0.013(4) 0.004(2) -0.001(3)
C53 0.030(2) 0.034(2) 0.026(2) 0.0071(17) 0.0062(17) -0.0084(16)
C54 0.032(2) 0.032(2) 0.038(2) 0.0074(18) 0.0099(19) -0.0066(17)
C55 0.098(4) 0.033(2) 0.040(3) 0.002(2) 0.020(3) -0.018(2)
C56 0.056(3) 0.032(2) 0.035(2) 0.0076(19) 0.018(2) 0.0042(19)
C57 0.026(2) 0.036(2) 0.059(3) 0.004(2) 0.000(2) 0.0000(17)
C58 0.086(5) 0.042(3) 0.356(12) 0.062(5) 0.102(6) 0.031(3)
C59 0.152(6) 0.038(3) 0.144(6) 0.021(4) 0.099(6) 0.002(3)
C60 0.059(4) 0.036(3) 0.247(9) 0.023(4) 0.039(5) 0.013(3)
C61 0.022(2) 0.047(2) 0.041(2) 0.008(2) 0.0005(18) -0.0117(18)
C62 0.037(3) 0.080(3) 0.042(3) 0.009(3) -0.007(2) -0.034(2)
C63 0.023(3) 0.184(6) 0.086(4) -0.046(4) 0.010(3) -0.023(3)
C64 0.052(3) 0.063(3) 0.075(4) 0.003(3) -0.013(3) -0.024(2)
C65 0.057(3) 0.069(3) 0.089(4) 0.011(3) 0.025(3) 0.022(3)
C66 0.057(3) 0.075(3) 0.084(4) 0.001(3) 0.039(3) -0.002(3)
C67 0.062(4) 0.078(4) 0.089(4) 0.006(3) 0.030(3) 0.004(3)
C68 0.092(4) 0.094(4) 0.083(4) 0.017(3) 0.036(4) 0.029(3)
C69 0.083(4) 0.120(5) 0.090(4) 0.031(4) 0.053(4) 0.036(4)
C70 0.060(3) 0.082(4) 0.091(4) 0.039(3) 0.048(3) 0.035(3)
C71 0.088(8) 0.052(6) 0.049(5) 0.004(5) -0.014(5) 0.032(5)
C71A 0.073(6) 0.067(7) 0.114(9) 0.031(6) 0.038(6) 0.033(5)
C72 0.021(5) 0.039(5) 0.037(6) -0.003(4) 0.016(4) 0.003(4)
C73 0.026(5) 0.036(5) 0.042(6) -0.003(5) 0.016(4) -0.007(4)
C74 0.039(6) 0.040(6) 0.037(7) 0.009(5) 0.011(5) -0.011(5)
C75 0.074(7) 0.032(5) 0.041(7) -0.005(5) 0.026(5) -0.021(4)
C76 0.054(8) 0.065(7) 0.056(8) -0.031(6) 0.022(6) -0.017(6)
C77 0.031(6) 0.063(6) 0.036(7) -0.020(5) 0.015(5) -0.005(5)
C78 0.049(7) 0.044(5) 0.055(7) 0.005(5) 0.028(6) 0.014(4)
C72A 0.040(4) 0.052(4) 0.042(4) -0.009(3) 0.028(3) -0.003(3)
C73A 0.040(4) 0.052(4) 0.042(4) -0.009(3) 0.028(3) -0.003(3)
C74A 0.034(5) 0.048(5) 0.043(6) -0.016(4) 0.016(4) -0.004(4)
C75A 0.046(5) 0.047(4) 0.050(5) -0.005(4) 0.014(4) 0.002(3)
C76A 0.047(5) 0.054(4) 0.047(5) -0.008(4) 0.017(4) 0.007(4)
C77A 0.033(5) 0.057(5) 0.041(5) -0.008(4) 0.017(4) 0.010(4)
C78A 0.063(6) 0.062(5) 0.066(7) 0.010(5) 0.036(5) -0.001(5)

loop_
_atom_type_symbol
_atom_type_description
_atom_type_scat_dispersion_real
_atom_type_scat_dispersion_imag
_atom_type_scat_source
C C 0.0033 0.0016 'International Tables Vol C Tables 4.2.6.8 and 6.1.1.4'
H H 0.0000 0.0000 'International Tables Vol C Tables 4.2.6.8 and 6.1.1.4'
Al Al 0.0645 0.0514 'International Tables Vol C Tables 4.2.6.8 and 6.1.1.4'
N N 0.0061 0.0033 'International Tables Vol C Tables 4.2.6.8 and 6.1.1.4'

loop_
_geom_angle_atom_site_label_1
_geom_angle_atom_site_label_2
_geom_angle_atom_site_label_3
_geom_angle
N8 Al1 N1 101.75(12)
N8 Al1 C37 110.90(15)
N1 Al1 C37 105.28(16)
N8 Al1 C33 104.44(15)
N1 Al1 C33 110.41(15)
C37 Al1 C33 122.27(19)
N2 Al2 N3 99.66(13)
N2 Al2 C45 110.80(14)
N3 Al2 C45 105.26(13)
N2 Al2 C41 109.50(15)
N3 Al2 C41 113.12(14)
C45 Al2 C41 117.08(16)
N5 Al3 N4 100.53(12)
N5 Al3 C53 109.14(14)
N4 Al3 C53 111.55(14)
N5 Al3 C49 111.87(15)
N4 Al3 C49 107.32(14)
C53 Al3 C49 115.44(16)
N6 Al4 N7 100.03(12)
N6 Al4 C57 107.59(15)
N7 Al4 C57 113.37(15)
N6 Al4 C61 112.68(15)
N7 Al4 C61 101.69(15)
C57 Al4 C61 119.72(18)
C2 N1 C3 105.2(3)
C2 N1 Al1 127.1(2)
C3 N1 Al1 127.2(2)
C2 N2 C8 104.5(3)
C2 N2 Al2 126.1(2)
C8 N2 Al2 129.4(2)
C10 N3 C11 104.2(3)
C10 N3 Al2 125.9(2)
C11 N3 Al2 128.3(2)
C10 N4 C16 104.6(3)
C10 N4 Al3 125.9(2)
C16 N4 Al3 129.4(2)
C18 N5 C19 104.2(3)
C18 N5 Al3 127.4(2)
C19 N5 Al3 127.9(2)
C18 N6 C24 104.9(3)
C18 N6 Al4 127.1(2)
C24 N6 Al4 127.9(2)
C26 N7 C27 103.4(3)
C26 N7 Al4 127.8(2)
C27 N7 Al4 126.9(2)
C26 N8 C32 104.4(3)
C26 N8 Al1 127.1(2)
C32 N8 Al1 128.3(2)
C2 C1 H1A 109.5
C2 C1 H1B 109.5
H1A C1 H1B 109.5
C2 C1 H1C 109.5
H1A C1 H1C 109.5
H1B C1 H1C 109.5
N1 C2 N2 114.2(3)
N1 C2 C1 123.6(3)
N2 C2 C1 122.2(3)
C8 C3 C4 121.6(3)
C8 C3 N1 107.7(3)
C4 C3 N1 130.7(3)
C5 C4 C3 117.0(4)
C5 C4 H4 121.5
C3 C4 H4 121.5
C4 C5 C6 121.6(4)
C4 C5 H5 119.2
C6 C5 H5 119.2
C5 C6 C7 122.0(3)
C5 C6 H6 119.0
C7 C6 H6 119.0
C6 C7 C8 116.6(4)
C6 C7 H7 121.7
C8 C7 H7 121.7
C3 C8 C7 121.1(3)
C3 C8 N2 108.5(3)
C7 C8 N2 130.4(4)
C10 C9 H9A 109.5
C10 C9 H9B 109.5
H9A C9 H9B 109.5
C10 C9 H9C 109.5
H9A C9 H9C 109.5
H9B C9 H9C 109.5
N3 C10 N4 114.8(3)
N3 C10 C9 122.7(3)
N4 C10 C9 122.5(3)
C16 C11 C12 120.6(3)
C16 C11 N3 108.8(3)
C12 C11 N3 130.6(3)
C13 C12 C11 117.4(3)
C13 C12 H12 121.3
C11 C12 H12 121.3
C12 C13 C14 121.8(3)
C12 C13 H13 119.1
C14 C13 H13 119.1
C15 C14 C13 121.5(3)
C15 C14 H14 119.2
C13 C14 H14 119.2
C14 C15 C16 117.3(3)
C14 C15 H15 121.4
C16 C15 H15 121.4
C11 C16 C15 121.3(3)
C11 C16 N4 107.6(3)
C15 C16 N4 131.1(3)
C18 C17 H17A 109.5
C18 C17 H17B 109.5
H17A C17 H17B 109.5
C18 C17 H17C 109.5
H17A C17 H17C 109.5
H17B C17 H17C 109.5
N6 C18 N5 114.9(3)
N6 C18 C17 122.9(3)
N5 C18 C17 122.2(3)
C24 C19 C20 120.4(3)
C24 C19 N5 108.3(3)
C20 C19 N5 131.3(3)
C21 C20 C19 117.3(3)
C21 C20 H20 121.3
C19 C20 H20 121.3
C20 C21 C22 122.1(3)
C20 C21 H21 119.0
C22 C21 H21 119.0
C23 C22 C21 121.0(3)
C23 C22 H22 119.5
C21 C22 H22 119.5
C22 C23 C24 117.0(3)
C22 C23 H23 121.5
C24 C23 H23 121.5
C23 C24 C19 122.2(3)
C23 C24 N6 130.2(3)
C19 C24 N6 107.7(3)
C26 C25 H25A 109.5
C26 C25 H25B 109.5
H25A C25 H25B 109.5
C26 C25 H25C 109.5
H25A C25 H25C 109.5
H25B C25 H25C 109.5
N8 C26 N7 115.7(3)
N8 C26 C25 121.8(3)
N7 C26 C25 122.4(3)
C28 C27 C32 121.6(3)
C28 C27 N7 129.7(3)
C32 C27 N7 108.7(3)
C27 C28 C29 116.5(4)
C27 C28 H28 121.7
C29 C28 H28 121.7
C30 C29 C28 121.9(4)
C30 C29 H29 119.0
C28 C29 H29 119.0
C31 C30 C29 121.4(4)
C31 C30 H30 119.3
C29 C30 H30 119.3
C30 C31 C32 117.5(4)
C30 C31 H31 121.3
C32 C31 H31 121.3
C27 C32 C31 121.1(3)
C27 C32 N8 107.7(3)
C31 C32 N8 131.2(3)
C34 C33 Al1 115.1(3)
C34 C33 H33A 108.5
Al1 C33 H33A 108.5
C34 C33 H33B 108.5
Al1 C33 H33B 108.5
H33A C33 H33B 107.5
C36 C34 C35 111.2(5)
C36 C34 C33 110.8(4)
C35 C34 C33 111.4(4)
C36 C34 H34 107.7
C35 C34 H34 107.7
C33 C34 H34 107.7
C34 C35 H35A 109.5
C34 C35 H35B 109.5
H35A C35 H35B 109.5
C34 C35 H35C 109.5
H35A C35 H35C 109.5
H35B C35 H35C 109.5
C34 C36 H36A 109.5
C34 C36 H36B 109.5
H36A C36 H36B 109.5
C34 C36 H36C 109.5
H36A C36 H36C 109.5
H36B C36 H36C 109.5
C38 C37 Al1 118.5(4)
C38 C37 H37A 107.7
Al1 C37 H37A 107.7
C38 C37 H37B 107.7
Al1 C37 H37B 107.7
H37A C37 H37B 107.1
C40 C38 C40A 66.9(6)
C40 C38 C39 106.5(6)
C40A C38 C39 125.1(6)
C40 C38 C37 128.5(7)
C40A C38 C37 112.5(5)
C39 C38 C37 111.9(4)
C40 C38 H38 102.0
C40A C38 H38 38.1
C39 C38 H38 102.0
C37 C38 H38 102.0
C38 C39 H39A 109.5
C38 C39 H39B 109.5
H39A C39 H39B 109.5
C38 C39 H39C 109.5
H39A C39 H39C 109.5
H39B C39 H39C 109.5
C38 C40 H40A 109.5
C38 C40 H40B 109.5
C38 C40 H40C 109.5
C38 C40A H40D 109.5
C38 C40A H40E 109.5
H40D C40A H40E 109.5
C38 C40A H40F 109.5
H40D C40A H40F 109.5
H40E C40A H40F 109.5
C42 C41 Al2 112.7(3)
C42 C41 H41A 109.0
Al2 C41 H41A 109.0
C42 C41 H41B 109.0
Al2 C41 H41B 109.0
H41A C41 H41B 107.8
C43 C42 C44A 112.5(4)
C43 C42 C41 114.9(4)
C44A C42 C41 120.9(5)
C43 C42 C44 100.4(5)
C44A C42 C44 43.3(4)
C41 C42 C44 94.5(5)
C43 C42 H42 114.8
C44A C42 H42 72.3
C41 C42 H42 114.8
C44 C42 H42 114.8
C42 C43 H43A 109.5
C42 C43 H43B 109.5
H43A C43 H43B 109.5
C42 C43 H43C 109.5
H43A C43 H43C 109.5
H43B C43 H43C 109.5
C42 C44 H44A 109.5
C42 C44 H44B 109.5
C42 C44 H44C 109.5
C42 C44A H44D 109.5
C42 C44A H44E 109.5
H44D C44A H44E 109.5
C42 C44A H44F 109.5
H44D C44A H44F 109.5
H44E C44A H44F 109.5
C46 C45 Al2 115.7(2)
C46 C45 H45A 108.4
Al2 C45 H45A 108.4
C46 C45 H45B 108.4
Al2 C45 H45B 108.4
H45A C45 H45B 107.4
C47 C46 C48 110.5(4)
C47 C46 C45 111.2(3)
C48 C46 C45 112.0(3)
C47 C46 H46 107.6
C48 C46 H46 107.6
C45 C46 H46 107.6
C46 C47 H47A 109.5
C46 C47 H47B 109.5
H47A C47 H47B 109.5
C46 C47 H47C 109.5
H47A C47 H47C 109.5
H47B C47 H47C 109.5
C46 C48 H48A 109.5
C46 C48 H48B 109.5
H48A C48 H48B 109.5
C46 C48 H48C 109.5
H48A C48 H48C 109.5
H48B C48 H48C 109.5
C50 C49 Al3 114.6(3)
C50 C49 H49A 108.6
Al3 C49 H49A 108.6
C50 C49 H49B 108.6
Al3 C49 H49B 108.6
H49A C49 H49B 107.6
C51 C50 C52 109.4(4)
C51 C50 C49 110.9(4)
C52 C50 C49 111.3(4)
C51 C50 H50 108.4
C52 C50 H50 108.4
C49 C50 H50 108.4
C50 C51 H51A 109.5
C50 C51 H51B 109.5
H51A C51 H51B 109.5
C50 C51 H51C 109.5
H51A C51 H51C 109.5
H51B C51 H51C 109.5
C50 C52 H52A 109.5
C50 C52 H52B 109.5
H52A C52 H52B 109.5
C50 C52 H52C 109.5
H52A C52 H52C 109.5
H52B C52 H52C 109.5
C54 C53 Al3 115.2(2)
C54 C53 H53A 108.5
Al3 C53 H53A 108.5
C54 C53 H53B 108.5
Al3 C53 H53B 108.5
H53A C53 H53B 107.5
C56 C54 C55 110.6(3)
C56 C54 C53 111.4(3)
C55 C54 C53 111.8(3)
C56 C54 H54 107.6
C55 C54 H54 107.6
C53 C54 H54 107.6
C54 C55 H55A 109.5
C54 C55 H55B 109.5
H55A C55 H55B 109.5
C54 C55 H55C 109.5
H55A C55 H55C 109.5
H55B C55 H55C 109.5
C54 C56 H56A 109.5
C54 C56 H56B 109.5
H56A C56 H56B 109.5
C54 C56 H56C 109.5
H56A C56 H56C 109.5
H56B C56 H56C 109.5
C58 C57 Al4 117.4(4)
C58 C57 H57A 107.9
Al4 C57 H57A 107.9
C58 C57 H57B 107.9
Al4 C57 H57B 107.9
H57A C57 H57B 107.2
C59 C58 C57 125.2(5)
C59 C58 C60 115.6(5)
C57 C58 C60 112.3(6)
C59 C58 H58 98.8
C57 C58 H58 98.8
C60 C58 H58 98.8
C58 C59 H59A 109.5
C58 C59 H59B 109.5
H59A C59 H59B 109.5
C58 C59 H59C 109.5
H59A C59 H59C 109.5
H59B C59 H59C 109.5
C58 C60 H60A 109.5
C58 C60 H60B 109.5
H60A C60 H60B 109.5
C58 C60 H60C 109.5
H60A C60 H60C 109.5
H60B C60 H60C 109.5
C62 C61 Al4 115.3(3)
C62 C61 H61A 108.5
Al4 C61 H61A 108.5
C62 C61 H61B 108.5
Al4 C61 H61B 108.5
H61A C61 H61B 107.5
C64 C62 C63 109.9(4)
C64 C62 C61 112.4(4)
C63 C62 C61 111.2(4)
C64 C62 H62 107.7
C63 C62 H62 107.7
C61 C62 H62 107.7
C62 C63 H63A 109.5
C62 C63 H63B 109.5
H63A C63 H63B 109.5
C62 C63 H63C 109.5
H63A C63 H63C 109.5
H63B C63 H63C 109.5
C62 C64 H64A 109.5
C62 C64 H64B 109.5
H64A C64 H64B 109.5
C62 C64 H64C 109.5
H64A C64 H64C 109.5
H64B C64 H64C 109.5
C66 C65 C71 127.8(6)
C66 C65 C70 119.3(5)
C71 C65 C70 112.8(6)
C65 C66 C67 121.9(5)
C65 C66 H66 119.0
C67 C66 H66 119.0
C68 C67 C66 119.5(5)
C68 C67 H67 120.3
C66 C67 H67 120.3
C67 C68 C69 118.7(5)
C67 C68 H68 120.7
C69 C68 H68 120.7
C70 C69 C68 121.7(5)
C70 C69 H69 119.1
C68 C69 H69 119.1
C69 C70 C65 118.8(5)
C69 C70 C71A 129.0(6)
C65 C70 C71A 111.9(6)
C65 C71 H71A 109.5
C65 C71 H71B 109.5
H71A C71 H71B 109.5
C65 C71 H71C 109.5
H71A C71 H71C 109.5
H71B C71 H71C 109.5
C70 C71A H71D 109.5
C70 C71A H71F 109.5
H71D C71A H71F 109.5
C70 C71A H71G 109.5
H71D C71A H71G 109.5
H71F C71A H71G 109.5
C73 C72 C77 118.4(7)
C73 C72 C78 121.3(7)
C77 C72 C78 120.2(7)
C72 C73 C74 120.6(7)
C72 C73 H73 119.7
C74 C73 H73 119.7
C75 C74 C73 120.2(8)
C75 C74 H74 119.9
C73 C74 H74 119.9
C74 C75 C76 119.8(7)
C74 C75 H75 120.1
C76 C75 H75 120.1
C75 C76 C77 120.0(8)
C75 C76 H76 120.0
C77 C76 H76 120.0
C76 C77 C72 120.9(8)
C76 C77 H77 119.5
C72 C77 H77 119.5
C77A C72A C73A 117.1(6)
C77A C72A C78A 121.8(7)
C73A C72A C78A 121.1(7)
C74A C73A C72A 119.5(6)
C74A C73A H73A 120.2
C72A C73A H73A 120.2
C75A C74A C73A 122.9(7)
C75A C74A H74A 118.6
C73A C74A H74A 118.6
C74A C75A C76A 118.8(6)
C74A C75A H75A 120.6
C76A C75A H75A 120.6
C77A C76A C75A 118.5(6)
C72A C77A C76A 123.1(7)
C72A C77A H77A 118.4
C76A C77A H77A 118.4
C72A C78A H78D 109.5
C72A C78A H78E 109.5
H78D C78A H78E 109.5
C72A C78A H78F 109.5
H78D C78A H78F 109.5
H78E C78A H78F 109.5

loop_
_geom_bond_atom_site_label_1
_geom_bond_atom_site_label_2
_geom_bond_distance
Al1 N8 1.949(3)
Al1 N1 1.950(3)
Al1 C37 1.968(4)
Al1 C33 1.992(4)
Al2 N2 1.944(3)
Al2 N3 1.954(3)
Al2 C45 1.968(3)
Al2 C41 1.978(4)
Al3 N5 1.953(3)
Al3 N4 1.955(3)
Al3 C53 1.968(4)
Al3 C49 1.981(4)
Al4 N6 1.957(3)
Al4 N7 1.960(3)
Al4 C57 1.968(4)
Al4 C61 1.981(4)
N1 C2 1.344(4)
N1 C3 1.412(4)
N2 C2 1.350(4)
N2 C8 1.413(4)
N3 C10 1.345(4)
N3 C11 1.408(4)
N4 C10 1.350(4)
N4 C16 1.414(4)
N5 C18 1.346(4)
N5 C19 1.407(4)
N6 C18 1.341(4)
N6 C24 1.404(4)
N7 C26 1.339(4)
N7 C27 1.405(4)
N8 C26 1.339(4)
N8 C32 1.398(4)
C1 C2 1.494(5)
C1 H1A 0.9800
C1 H1B 0.9800
C1 H1C 0.9800
C3 C8 1.385(5)
C3 C4 1.393(5)
C4 C5 1.379(5)
C4 H4 0.9500
C5 C6 1.381(5)
C5 H5 0.9500
C6 C7 1.386(5)
C6 H6 0.9500
C7 C8 1.399(5)
C7 H7 0.9500
C9 C10 1.487(5)
C9 H9A 0.9800
C9 H9B 0.9800
C9 H9C 0.9800
C11 C16 1.391(4)
C11 C12 1.403(5)
C12 C13 1.374(5)
C12 H12 0.9500
C13 C14 1.385(5)
C13 H13 0.9500
C14 C15 1.383(5)
C14 H14 0.9500
C15 C16 1.393(5)
C15 H15 0.9500
C17 C18 1.502(5)
C17 H17A 0.9800
C17 H17B 0.9800
C17 H17C 0.9800
C19 C24 1.397(5)
C19 C20 1.401(5)
C20 C21 1.374(5)
C20 H20 0.9500
C21 C22 1.400(5)
C21 H21 0.9500
C22 C23 1.388(5)
C22 H22 0.9500
C23 C24 1.389(5)
C23 H23 0.9500
C25 C26 1.504(5)
C25 H25A 0.9800
C25 H25B 0.9800
C25 H25C 0.9800
C27 C28 1.385(5)
C27 C32 1.391(5)
C28 C29 1.388(6)
C28 H28 0.9500
C29 C30 1.388(6)
C29 H29 0.9500
C30 C31 1.368(5)
C30 H30 0.9500
C31 C32 1.392(5)
C31 H31 0.9500
C33 C34 1.539(5)
C33 H33A 0.9900
C33 H33B 0.9900
C34 C36 1.518(6)
C34 C35 1.531(6)
C34 H34 1.0000
C35 H35A 0.9800
C35 H35B 0.9800
C35 H35C 0.9800
C36 H36A 0.9800
C36 H36B 0.9800
C36 H36C 0.9800
C37 C38 1.528(6)
C37 H37A 0.9900
C37 H37B 0.9900
C38 C40 1.288(10)
C38 C40A 1.450(9)
C38 C39 1.500(6)
C38 H38 1.0000
C39 H39A 0.9800
C39 H39B 0.9800
C39 H39C 0.9800
C40 H40A 0.9800
C40 H40B 0.9800
C40 H40C 0.9800
C40A H40D 0.9800
C40A H40E 0.9800
C40A H40F 0.9800
C41 C42 1.533(5)
C41 H41A 0.9900
C41 H41B 0.9900
C42 C43 1.494(6)
C42 C44A 1.516(9)
C42 C44 1.704(12)
C42 H42 1.0000
C43 H43A 0.9800
C43 H43B 0.9800
C43 H43C 0.9800
C44 H44A 0.9800
C44 H44B 0.9800
C44 H44C 0.9800
C44A H44D 0.9800
C44A H44E 0.9800
C44A H44F 0.9800
C45 C46 1.549(5)
C45 H45A 0.9900
C45 H45B 0.9900
C46 C47 1.512(6)
C46 C48 1.521(5)
C46 H46 1.0000
C47 H47A 0.9800
C47 H47B 0.9800
C47 H47C 0.9800
C48 H48A 0.9800
C48 H48B 0.9800
C48 H48C 0.9800
C49 C50 1.550(5)
C49 H49A 0.9900
C49 H49B 0.9900
C50 C51 1.493(6)
C50 C52 1.540(6)
C50 H50 1.0000
C51 H51A 0.9800
C51 H51B 0.9800
C51 H51C 0.9800
C52 H52A 0.9800
C52 H52B 0.9800
C52 H52C 0.9800
C53 C54 1.543(5)
C53 H53A 0.9900
C53 H53B 0.9900
C54 C56 1.514(5)
C54 C55 1.520(5)
C54 H54 1.0000
C55 H55A 0.9800
C55 H55B 0.9800
C55 H55C 0.9800
C56 H56A 0.9800
C56 H56B 0.9800
C56 H56C 0.9800
C57 C58 1.490(7)
C57 H57A 0.9900
C57 H57B 0.9900
C58 C59 1.352(7)
C58 C60 1.544(8)
C58 H58 1.0000
C59 H59A 0.9800
C59 H59B 0.9800
C59 H59C 0.9800
C60 H60A 0.9800
C60 H60B 0.9800
C60 H60C 0.9800
C61 C62 1.531(5)
C61 H61A 0.9900
C61 H61B 0.9900
C62 C64 1.506(6)
C62 C63 1.517(7)
C62 H62 1.0000
C63 H63A 0.9800
C63 H63B 0.9800
C63 H63C 0.9800
C64 H64A 0.9800
C64 H64B 0.9800
C64 H64C 0.9800
C65 C66 1.350(6)
C65 C71 1.364(8)
C65 C70 1.413(6)
C66 C67 1.404(6)
C66 H66 0.9500
C67 C68 1.347(6)
C67 H67 0.9500
C68 C69 1.428(7)
C68 H68 0.9500
C69 C70 1.349(7)
C69 H69 0.9500
C70 C71A 1.484(9)
C71 H71A 0.9800
C71 H71B 0.9800
C71 H71C 0.9800
C71A H71D 0.9800
C71A H71F 0.9800
C71A H71G 0.9800
C72 C73 1.391(9)
C72 C77 1.399(9)
C72 C78 1.445(9)
C73 C74 1.398(10)
C73 H73 0.9500
C74 C75 1.382(10)
C74 H74 0.9500
C75 C76 1.387(11)
C75 H75 0.9500
C76 C77 1.391(10)
C76 H76 0.9500
C77 H77 0.9500
C78 H78A 0.9800
C78 H78B 0.9800
C78 H78C 0.9800
C72A C77A 1.389(9)
C72A C73A 1.416(9)
C72A C78A 1.448(9)
C73A C74A 1.378(9)
C73A H73A 0.9500
C74A C75A 1.373(9)
C74A H74A 0.9500
C75A C76A 1.402(8)
C75A H75A 0.9500
C76A C77A 1.392(9)
C77A H77A 0.9500
C78A H78D 0.9800
C78A H78E 0.9800
C78A H78F 0.9800

loop_
_geom_torsion_atom_site_label_1
_geom_torsion_atom_site_label_2
_geom_torsion_atom_site_label_3
_geom_torsion_atom_site_label_4
_geom_torsion
N8 Al1 N1 C2 -49.5(3)
C37 Al1 N1 C2 66.2(3)
C33 Al1 N1 C2 -160.0(3)
N8 Al1 N1 C3 139.6(3)
C37 Al1 N1 C3 -104.6(3)
C33 Al1 N1 C3 29.2(3)
N3 Al2 N2 C2 54.4(3)
C45 Al2 N2 C2 164.9(3)
C41 Al2 N2 C2 -64.5(3)
N3 Al2 N2 C8 -126.6(3)
C45 Al2 N2 C8 -16.1(3)
C41 Al2 N2 C8 114.5(3)
N2 Al2 N3 C10 65.7(3)
C45 Al2 N3 C10 -49.1(3)
C41 Al2 N3 C10 -178.2(3)
N2 Al2 N3 C11 -130.7(3)
C45 Al2 N3 C11 114.5(3)
C41 Al2 N3 C11 -14.5(3)
N5 Al3 N4 C10 -62.6(3)
C53 Al3 N4 C10 -178.2(3)
C49 Al3 N4 C10 54.4(3)
N5 Al3 N4 C16 113.0(3)
C53 Al3 N4 C16 -2.6(3)
C49 Al3 N4 C16 -129.9(3)
N4 Al3 N5 C18 -53.3(3)
C53 Al3 N5 C18 64.1(3)
C49 Al3 N5 C18 -166.9(3)
N4 Al3 N5 C19 136.2(3)
C53 Al3 N5 C19 -106.5(3)
C49 Al3 N5 C19 22.5(3)
N7 Al4 N6 C18 58.3(3)
C57 Al4 N6 C18 -60.3(3)
C61 Al4 N6 C18 165.6(3)
N7 Al4 N6 C24 -122.5(3)
C57 Al4 N6 C24 118.9(3)
C61 Al4 N6 C24 -15.2(3)
N6 Al4 N7 C26 52.7(3)
C57 Al4 N7 C26 166.9(3)
C61 Al4 N7 C26 -63.2(3)
N6 Al4 N7 C27 -145.4(3)
C57 Al4 N7 C27 -31.1(3)
C61 Al4 N7 C27 98.7(3)
N1 Al1 N8 C26 -57.3(3)
C37 Al1 N8 C26 -168.9(3)
C33 Al1 N8 C26 57.6(3)
N1 Al1 N8 C32 129.4(3)
C37 Al1 N8 C32 17.8(3)
C33 Al1 N8 C32 -115.7(3)
C3 N1 C2 N2 -0.5(4)
Al1 N1 C2 N2 -173.0(2)
C3 N1 C2 C1 179.5(3)
Al1 N1 C2 C1 7.1(5)
C8 N2 C2 N1 0.3(4)
Al2 N2 C2 N1 179.5(2)
C8 N2 C2 C1 -179.8(3)
Al2 N2 C2 C1 -0.6(5)
C2 N1 C3 C8 0.6(4)
Al1 N1 C3 C8 173.0(2)
C2 N1 C3 C4 -178.3(3)
Al1 N1 C3 C4 -5.9(5)
C8 C3 C4 C5 1.8(5)
N1 C3 C4 C5 -179.4(3)
C3 C4 C5 C6 -1.2(5)
C4 C5 C6 C7 0.2(6)
C5 C6 C7 C8 0.2(5)
C4 C3 C8 C7 -1.5(5)
N1 C3 C8 C7 179.4(3)
C4 C3 C8 N2 178.6(3)
N1 C3 C8 N2 -0.4(4)
C6 C7 C8 C3 0.5(5)
C6 C7 C8 N2 -179.7(3)
C2 N2 C8 C3 0.1(3)
Al2 N2 C8 C3 -179.1(2)
C2 N2 C8 C7 -179.7(3)
Al2 N2 C8 C7 1.1(5)
C11 N3 C10 N4 -1.0(4)
Al2 N3 C10 N4 165.8(2)
C11 N3 C10 C9 179.5(3)
Al2 N3 C10 C9 -13.7(5)
C16 N4 C10 N3 0.2(4)
Al3 N4 C10 N3 176.7(2)
C16 N4 C10 C9 179.8(3)
Al3 N4 C10 C9 -3.7(5)
C10 N3 C11 C16 1.3(4)
Al2 N3 C11 C16 -165.1(2)
C10 N3 C11 C12 -176.4(4)
Al2 N3 C11 C12 17.2(5)
C16 C11 C12 C13 3.0(5)
N3 C11 C12 C13 -179.5(3)
C11 C12 C13 C14 -1.1(5)
C12 C13 C14 C15 -0.6(6)
C13 C14 C15 C16 0.3(5)
C12 C11 C16 C15 -3.4(5)
N3 C11 C16 C15 178.6(3)
C12 C11 C16 N4 176.8(3)
N3 C11 C16 N4 -1.2(4)
C14 C15 C16 C11 1.7(5)
C14 C15 C16 N4 -178.5(3)
C10 N4 C16 C11 0.6(3)
Al3 N4 C16 C11 -175.7(2)
C10 N4 C16 C15 -179.2(4)
Al3 N4 C16 C15 4.5(5)
C24 N6 C18 N5 0.0(4)
Al4 N6 C18 N5 179.3(2)
C24 N6 C18 C17 -179.5(3)
Al4 N6 C18 C17 -0.2(5)
C19 N5 C18 N6 0.1(4)
Al3 N5 C18 N6 -172.2(2)
C19 N5 C18 C17 179.6(3)
Al3 N5 C18 C17 7.3(5)
C18 N5 C19 C24 -0.2(4)
Al3 N5 C19 C24 172.0(2)
C18 N5 C19 C20 -179.6(3)
Al3 N5 C19 C20 -7.4(5)
C24 C19 C20 C21 -0.1(5)
N5 C19 C20 C21 179.3(3)
C19 C20 C21 C22 -0.4(5)
C20 C21 C22 C23 0.5(5)
C21 C22 C23 C24 -0.1(5)
C22 C23 C24 C19 -0.4(5)
C22 C23 C24 N6 -179.4(3)
C20 C19 C24 C23 0.5(5)
N5 C19 C24 C23 -179.0(3)
C20 C19 C24 N6 179.7(3)
N5 C19 C24 N6 0.2(4)
C18 N6 C24 C23 179.0(4)
Al4 N6 C24 C23 -0.4(5)
C18 N6 C24 C19 -0.1(4)
Al4 N6 C24 C19 -179.5(2)
C32 N8 C26 N7 0.1(4)
Al1 N8 C26 N7 -174.5(2)
C32 N8 C26 C25 179.9(3)
Al1 N8 C26 C25 5.4(5)
C27 N7 C26 N8 0.0(4)
Al4 N7 C26 N8 165.3(2)
C27 N7 C26 C25 -179.8(3)
Al4 N7 C26 C25 -14.6(5)
C26 N7 C27 C28 178.3(4)
Al4 N7 C27 C28 12.8(6)
C26 N7 C27 C32 -0.1(4)
Al4 N7 C27 C32 -165.5(2)
C32 C27 C28 C29 -1.3(7)
N7 C27 C28 C29 -179.5(5)
C27 C28 C29 C30 1.0(9)
C28 C29 C30 C31 0.2(10)
C29 C30 C31 C32 -1.0(8)
C28 C27 C32 C31 0.5(6)
N7 C27 C32 C31 179.1(3)
C28 C27 C32 N8 -178.3(4)
N7 C27 C32 N8 0.2(4)
C30 C31 C32 C27 0.6(6)
C30 C31 C32 N8 179.2(4)
C26 N8 C32 C27 -0.2(4)
Al1 N8 C32 C27 174.3(2)
C26 N8 C32 C31 -178.9(4)
Al1 N8 C32 C31 -4.4(6)
N8 Al1 C33 C34 41.6(4)
N1 Al1 C33 C34 150.3(3)
C37 Al1 C33 C34 -85.1(4)
Al1 C33 C34 C36 64.3(5)
Al1 C33 C34 C35 -171.3(4)
N8 Al1 C37 C38 161.3(3)
N1 Al1 C37 C38 52.0(4)
C33 Al1 C37 C38 -74.8(4)
Al1 C37 C38 C40 -168.4(8)
Al1 C37 C38 C40A -90.7(6)
Al1 C37 C38 C39 56.2(5)
N2 Al2 C41 C42 -78.3(3)
N3 Al2 C41 C42 171.5(3)
C45 Al2 C41 C42 48.8(4)
Al2 C41 C42 C43 -161.2(3)
Al2 C41 C42 C44A 58.6(6)
Al2 C41 C42 C44 95.2(4)
N2 Al2 C45 C46 -158.7(3)
N3 Al2 C45 C46 -51.9(3)
C41 Al2 C45 C46 74.8(3)
Al2 C45 C46 C47 -59.8(4)
Al2 C45 C46 C48 176.0(3)
N5 Al3 C49 C50 162.3(3)
N4 Al3 C49 C50 53.0(3)
C53 Al3 C49 C50 -72.1(3)
Al3 C49 C50 C51 72.9(4)
Al3 C49 C50 C52 -165.0(3)
N5 Al3 C53 C54 80.2(3)
N4 Al3 C53 C54 -169.6(2)
C49 Al3 C53 C54 -46.8(3)
Al3 C53 C54 C56 -64.1(4)
Al3 C53 C54 C55 171.6(3)
N6 Al4 C57 C58 -65.6(5)
N7 Al4 C57 C58 -175.2(5)
C61 Al4 C57 C58 64.7(5)
Al4 C57 C58 C59 33.8(12)
Al4 C57 C58 C60 -176.8(5)
N6 Al4 C61 C62 -158.9(3)
N7 Al4 C61 C62 -52.7(3)
C57 Al4 C61 C62 73.0(4)
Al4 C61 C62 C64 167.9(3)
Al4 C61 C62 C63 -68.4(5)
C71 C65 C66 C67 -174.0(6)
C70 C65 C66 C67 1.7(7)
C65 C66 C67 C68 -2.7(7)
C66 C67 C68 C69 2.2(8)
C67 C68 C69 C70 -0.9(9)
C68 C69 C70 C65 -0.1(9)
C68 C69 C70 C71A 173.3(6)
C66 C65 C70 C69 -0.3(7)
C71 C65 C70 C69 176.0(6)
C66 C65 C70 C71A -174.7(5)
C71 C65 C70 C71A 1.5(8)
C77 C72 C73 C74 -1.2(11)
C78 C72 C73 C74 -179.4(9)
C72 C73 C74 C75 0.2(12)
C73 C74 C75 C76 1.2(15)
C74 C75 C76 C77 -1.7(17)
C75 C76 C77 C72 0.6(17)
C73 C72 C77 C76 0.8(14)
C78 C72 C77 C76 179.0(10)
C77A C72A C73A C74A -0.2(10)
C78A C72A C73A C74A -178.5(8)
C72A C73A C74A C75A -0.7(10)
C73A C74A C75A C76A 0.3(12)
C74A C75A C76A C77A 0.9(12)
C73A C72A C77A C76A 1.5(12)
C78A C72A C77A C76A 179.7(8)
C75A C76A C77A C72A -1.9(12)
